data_7708322
loop_
_publ_author_name
'Lee, Haeri'
'Han, Jihun'
'Kim, Dongwon'
'Jung, Ok-Sang'

_publ_section_title
;
 Interconversion between Pd3L2 trigonal prism and Pd6L8 cube via anion
 exchange: binding affinity of monoatomic vs. polyatomic anions
;
_journal_name_full 'Dalton Transactions'
_journal_paper_doi 10.1039/D1DT00859E
_journal_year 2021
_chemical_formula_moiety 'C84 H60 Br2.63 I3.37 N12 O12 Pd3, (C1 H4 O1), 4(C2 H6 S1 O1)'
_chemical_formula_sum 'C93 H88 Br2.63 I3.37 N12 O17 Pd3 S4'
_chemical_formula_weight 2731.00
_space_group_crystal_system monoclinic
_space_group_IT_number 14
_space_group_name_Hall '-P 2yn'
_space_group_name_H-M_alt 'P 1 21/n 1'
_atom_sites_solution_hydrogens mixed
_atom_sites_solution_primary dual
_audit_creation_method SHELXL-2018/3
_audit_update_record
;
2021-09-10 deposited with the CCDC.	2021-09-16 downloaded from the CCDC.
;
_cell_angle_alpha 90
_cell_angle_beta 93.894(3)
_cell_angle_gamma 90
_cell_formula_units_Z 4
_cell_length_a 17.2568(7)
_cell_length_b 22.2766(9)
_cell_length_c 25.6771(11)
_cell_measurement_reflns_used 148222
_cell_measurement_temperature 173(2)
_cell_measurement_theta_max 24.999
_cell_measurement_theta_min 1.379
_cell_volume 9848.1(7)
_computing_cell_refinement 'Bruker APEX2'
_computing_data_collection 'Bruker APEX2'
_computing_data_reduction 'Bruker APEX2'
_computing_molecular_graphics 'Bruker SHELXTL'
_computing_publication_material 'Bruker SHELXTL'
_computing_structure_refinement 'SHELXL-2018/3 (Sheldrick, 2018)'
_computing_structure_solution 'SHELXT 2018/2 (Sheldrick, 2018)'
_diffrn_ambient_temperature 173(2)
_diffrn_measured_fraction_theta_full 0.999
_diffrn_measured_fraction_theta_max 0.999
_diffrn_measurement_device_type 'Bruker APEX-II CCD'
_diffrn_measurement_method '\f and \w scans'
_diffrn_radiation_type MoK\a
_diffrn_radiation_wavelength 0.71073
_diffrn_reflns_av_R_equivalents 0.1785
_diffrn_reflns_av_unetI/netI 0.1105
_diffrn_reflns_Laue_measured_fraction_full 0.999
_diffrn_reflns_Laue_measured_fraction_max 0.999
_diffrn_reflns_limit_h_max 20
_diffrn_reflns_limit_h_min -20
_diffrn_reflns_limit_k_max 26
_diffrn_reflns_limit_k_min -26
_diffrn_reflns_limit_l_max 30
_diffrn_reflns_limit_l_min -30
_diffrn_reflns_number 148222
_diffrn_reflns_point_group_measured_fraction_full 0.999
_diffrn_reflns_point_group_measured_fraction_max 0.999
_diffrn_reflns_theta_full 24.999
_diffrn_reflns_theta_max 24.999
_diffrn_reflns_theta_min 1.379
_diffrn_source 'fine-focus sealed tube'
_exptl_absorpt_coefficient_mu 2.822
_exptl_absorpt_correction_T_max 1.000
_exptl_absorpt_correction_T_min 0.789
_exptl_absorpt_correction_type multi-scan
_exptl_absorpt_process_details SADABS
_exptl_crystal_colour RED
_exptl_crystal_density_diffrn 1.842
_exptl_crystal_description BLOCK
_exptl_crystal_F_000 5355
_exptl_crystal_size_max 0.180
_exptl_crystal_size_mid 0.170
_exptl_crystal_size_min 0.100
_refine_diff_density_max 1.540
_refine_diff_density_min -0.871
_refine_diff_density_rms 0.139
_refine_ls_extinction_method none
_refine_ls_goodness_of_fit_ref 1.021
_refine_ls_hydrogen_treatment constr
_refine_ls_matrix_type full
_refine_ls_number_parameters 1058
_refine_ls_number_reflns 17335
_refine_ls_number_restraints 1470
_refine_ls_restrained_S_all 1.010
_refine_ls_R_factor_all 0.1347
_refine_ls_R_factor_gt 0.0650
_refine_ls_shift/su_max 0.002
_refine_ls_shift/su_mean 0.000
_refine_ls_structure_factor_coef Fsqd
_refine_ls_weighting_details 'w=1/[\s^2^(Fo^2^)+(0.0732P)^2^+5.2918P] where P=(Fo^2^+2Fc^2^)/3'
_refine_ls_weighting_scheme calc
_refine_ls_wR_factor_gt 0.1504
_refine_ls_wR_factor_ref 0.1823
_reflns_Friedel_coverage 0.000
_reflns_number_gt 8802
_reflns_number_total 17335
_reflns_threshold_expression 'I > 2\s(I)'
_cod_data_source_file d1dt00859e2.cif
_cod_data_source_block 2065308
_cod_depositor_comments
;
The following automatic conversions were performed:

data item '_exptl_absorpt_correction_type' value 'MULTI-SCAN' was
changed to 'multi-scan' in accordance with the
/home/data/users/saulius/crontab/automatic-downloads/rss-feeds/RSC/lib/dictionaries/cif_core.dic
dictionary named 'cif_core.dic' version 2.4.2 last updated on
2011-04-26.

Automatic conversion script
Id: cif_fix_values 7556 2019-12-06 15:28:31Z antanas 
;
_cod_original_sg_symbol_H-M 'P 21/n'
_cod_database_code 7708322
_shelx_shelxl_version_number 2018/3
_shelx_space_group_comment
;
The symmetry employed for this shelxl refinement is uniquely defined
by the following loop, which should always be used as a source of
symmetry information in preference to the above space-group names.
They are only intended as comments.
;
_shelx_estimated_absorpt_t_min 0.631
_shelx_estimated_absorpt_t_max 0.766

loop_
_space_group_symop_operation_xyz
'x, y, z'
'-x+1/2, y+1/2, -z+1/2'
'-x, -y, -z'
'x-1/2, -y-1/2, z-1/2'

loop_
_atom_site_label
_atom_site_type_symbol
_atom_site_fract_x
_atom_site_fract_y
_atom_site_fract_z
_atom_site_U_iso_or_equiv
_atom_site_adp_type
_atom_site_occupancy
_atom_site_site_symmetry_order
_atom_site_calc_flag
_atom_site_refinement_flags_posn
_atom_site_refinement_flags_adp
_atom_site_refinement_flags_occupancy
_atom_site_disorder_assembly
_atom_site_disorder_group
Pd1 Pd -0.00982(5) 0.60525(4) 0.48867(3) 0.0490(2) Uani 1 1 d . U . . .
Pd2 Pd 0.48954(5) 0.61836(4) 0.49910(3) 0.0549(3) Uani 1 1 d . U . . .
Pd3 Pd 0.23414(5) 0.99217(4) 0.50013(3) 0.0469(2) Uani 1 1 d . U . . .
I1 I -0.11100(5) 0.69017(4) 0.46671(3) 0.0668(4) Uani 0.802(7) 1 d . U P A 7
I2 I 0.10917(7) 0.53964(5) 0.51250(4) 0.0675(5) Uani 0.062(8) 1 d . U P A 1
I3 I 0.38421(8) 0.54128(6) 0.49296(5) 0.0893(6) Uani 0.128(9) 1 d . U P B 5
I4 I 0.57762(6) 0.71348(4) 0.50760(3) 0.0794(3) Uani 1 1 d . U . . .
I5 I 0.19715(7) 0.88101(5) 0.48782(4) 0.0761(5) Uani 0.375(8) 1 d . U P C 3
I6 I 0.27933(4) 1.10293(4) 0.50861(3) 0.0624(2) Uani 1 1 d . U . . .
O1 O -0.0438(4) 0.7233(3) 0.7353(2) 0.0528(18) Uani 1 1 d . U . . .
O2 O 0.0949(4) 0.6211(3) 0.8423(2) 0.0500(16) Uani 1 1 d . U . . .
O3 O 0.5876(4) 0.5949(3) 0.7636(3) 0.065(2) Uani 1 1 d . U . . .
O4 O 0.3530(4) 0.6706(3) 0.8080(3) 0.073(2) Uani 1 1 d . U . . .
O5 O 0.1756(5) 1.0319(3) 0.7620(3) 0.082(2) Uani 1 1 d . U . . .
O6 O 0.1617(4) 0.8232(3) 0.8006(2) 0.0514(16) Uani 1 1 d . U . . .
O7 O -0.0457(4) 0.4940(3) 0.2366(2) 0.0489(17) Uani 1 1 d . U . . .
O8 O 0.0695(4) 0.6742(3) 0.1629(2) 0.0532(17) Uani 1 1 d . U . . .
O9 O 0.4913(6) 0.5517(4) 0.2361(3) 0.093(3) Uani 1 1 d . U . . .
O10 O 0.3402(4) 0.6292(3) 0.1510(3) 0.0658(19) Uani 1 1 d . U . . .
O11 O 0.3610(4) 0.9871(3) 0.2499(3) 0.065(2) Uani 1 1 d . U . . .
O12 O 0.2534(4) 0.8275(3) 0.1979(2) 0.0562(17) Uani 1 1 d . U . . .
N1 N -0.0143(5) 0.6237(4) 0.5659(3) 0.050(2) Uani 1 1 d . U . . .
N2 N -0.0253(4) 0.6295(3) 0.7633(3) 0.0443(18) Uani 1 1 d . U . . .
H2 H -0.011453 0.593928 0.754798 0.053 Uiso 1 1 d R U . . .
N3 N 0.4966(5) 0.6122(4) 0.5773(3) 0.058(2) Uani 1 1 d . U . . .
N4 N 0.4581(4) 0.6014(3) 0.7701(3) 0.0437(18) Uani 1 1 d . U . . .
H4 H 0.414692 0.603219 0.751610 0.052 Uiso 1 1 d R U . . .
N5 N 0.2185(5) 0.9874(4) 0.5776(3) 0.052(2) Uani 1 1 d . U . . .
N6 N 0.2041(5) 0.9323(4) 0.7661(3) 0.055(2) Uani 1 1 d . U . . .
H6 H 0.214837 0.901322 0.747878 0.066 Uiso 1 1 d R U . . .
N7 N -0.0081(5) 0.5855(3) 0.4118(3) 0.0453(18) Uani 1 1 d . U . . .
N8 N 0.0108(4) 0.5828(3) 0.2158(3) 0.0386(17) Uani 1 1 d . U . . .
H8 H 0.027995 0.616008 0.229189 0.046 Uiso 1 1 d R U . . .
N9 N 0.4887(5) 0.6186(4) 0.4201(3) 0.0497(19) Uani 1 1 d . U . . .
N10 N 0.4642(5) 0.6466(4) 0.2246(3) 0.057(2) Uani 1 1 d . U . . .
H10 H 0.449500 0.679470 0.238557 0.069 Uiso 1 1 d R U . . .
N11 N 0.2523(4) 0.9931(3) 0.4236(3) 0.0408(18) Uani 1 1 d . U . . .
N12 N 0.2475(4) 0.9418(3) 0.2324(3) 0.0402(18) Uani 1 1 d . U . . .
H12 H 0.214979 0.921844 0.246580 0.048 Uiso 1 1 d R U . . .
C1 C -0.0342(5) 0.5816(4) 0.5994(4) 0.045(2) Uani 1 1 d . U . . .
H1 H -0.044250 0.541965 0.587110 0.055 Uiso 1 1 calc R U . . .
C2 C -0.0407(5) 0.5944(4) 0.6519(4) 0.045(2) Uani 1 1 d . U . . .
H2A H -0.055785 0.563672 0.674774 0.055 Uiso 1 1 calc R U . . .
C3 C -0.0258(5) 0.6499(4) 0.6706(3) 0.042(2) Uani 1 1 d . U . . .
C4 C -0.0063(6) 0.6935(5) 0.6352(4) 0.053(2) Uani 1 1 d . U . . .
H4A H 0.003277 0.733580 0.646423 0.063 Uiso 1 1 calc R U . . .
C5 C -0.0011(6) 0.6781(5) 0.5840(4) 0.056(2) Uani 1 1 d . U . . .
H5 H 0.012762 0.708356 0.560305 0.068 Uiso 1 1 calc R U . . .
C6 C -0.0331(5) 0.6708(4) 0.7257(3) 0.041(2) Uani 1 1 d . U . . .
C7 C -0.0395(6) 0.6428(4) 0.8166(3) 0.043(2) Uani 1 1 d . U . . .
C8 C -0.1113(6) 0.6617(4) 0.8289(4) 0.051(2) Uani 1 1 d . U . . .
H8A H -0.152029 0.666711 0.802467 0.061 Uiso 1 1 calc R U . . .
C9 C -0.1239(6) 0.6736(4) 0.8808(4) 0.055(2) Uani 1 1 d . U . . .
H9 H -0.174017 0.685432 0.890159 0.066 Uiso 1 1 calc R U . . .
C10 C -0.0659(6) 0.6684(5) 0.9176(4) 0.059(2) Uani 1 1 d . U . . .
H10A H -0.075918 0.676701 0.952808 0.071 Uiso 1 1 calc R U . . .
C11 C 0.0070(6) 0.6518(4) 0.9067(4) 0.055(2) Uani 1 1 d . U . . .
H11 H 0.047337 0.649043 0.933643 0.066 Uiso 1 1 calc R U . . .
C12 C 0.0217(6) 0.6388(4) 0.8545(4) 0.047(2) Uani 1 1 d . U . . .
C13 C 0.4410(7) 0.6282(6) 0.6055(4) 0.078(3) Uani 1 1 d . U . . .
H13 H 0.395435 0.644417 0.587991 0.094 Uiso 1 1 calc R U . . .
C14 C 0.4429(7) 0.6233(5) 0.6610(4) 0.074(3) Uani 1 1 d . U . . .
H14 H 0.399930 0.635232 0.679856 0.089 Uiso 1 1 calc R U . . .
C15 C 0.5081(5) 0.6009(5) 0.6856(4) 0.048(2) Uani 1 1 d . U . . .
C16 C 0.5631(6) 0.5802(4) 0.6545(3) 0.048(2) Uani 1 1 d . U . . .
H16 H 0.607675 0.560859 0.670370 0.058 Uiso 1 1 calc R U . . .
C17 C 0.5568(6) 0.5862(5) 0.6014(4) 0.054(2) Uani 1 1 d . U . . .
H17 H 0.597028 0.571164 0.581564 0.065 Uiso 1 1 calc R U . . .
C18 C 0.5208(6) 0.5977(5) 0.7437(4) 0.047(2) Uani 1 1 d . U . . .
C19 C 0.4546(6) 0.6044(5) 0.8248(4) 0.053(2) Uani 1 1 d . U . . .
C20 C 0.5032(7) 0.5730(6) 0.8580(4) 0.078(3) Uani 1 1 d . U . . .
H20 H 0.543083 0.548715 0.845364 0.093 Uiso 1 1 calc R U . . .
C21 C 0.4933(7) 0.5773(6) 0.9124(5) 0.086(3) Uani 1 1 d . U . . .
H21 H 0.528632 0.557348 0.936509 0.103 Uiso 1 1 calc R U . . .
C22 C 0.4336(7) 0.6099(6) 0.9303(5) 0.077(3) Uani 1 1 d . U . . .
H22 H 0.426695 0.611273 0.966702 0.092 Uiso 1 1 calc R U . . .
C23 C 0.3838(6) 0.6403(5) 0.8965(4) 0.066(3) Uani 1 1 d . U . . .
H23 H 0.341927 0.662663 0.908923 0.079 Uiso 1 1 calc R U . . .
C24 C 0.3954(6) 0.6382(5) 0.8437(4) 0.055(2) Uani 1 1 d . U . . .
C25 C 0.1503(7) 0.9778(5) 0.5952(4) 0.064(3) Uani 1 1 d . U . . .
H25 H 0.106460 0.972648 0.571171 0.077 Uiso 1 1 calc R U . . .
C26 C 0.1405(6) 0.9750(5) 0.6490(4) 0.062(3) Uani 1 1 d . U . . .
H26 H 0.090494 0.968164 0.661191 0.074 Uiso 1 1 calc R U . . .
C27 C 0.2027(6) 0.9820(4) 0.6835(4) 0.054(2) Uani 1 1 d . U . . .
C28 C 0.2722(7) 0.9914(5) 0.6648(4) 0.062(3) Uani 1 1 d . U . . .
H28 H 0.317153 0.995433 0.688106 0.075 Uiso 1 1 calc R U . . .
C29 C 0.2784(6) 0.9952(5) 0.6110(4) 0.058(2) Uani 1 1 d . U . . .
H29 H 0.327603 1.003687 0.598273 0.070 Uiso 1 1 calc R U . . .
C30 C 0.1912(6) 0.9824(5) 0.7409(4) 0.058(2) Uani 1 1 d . U . . .
C31 C 0.2003(6) 0.9223(5) 0.8210(4) 0.054(2) Uani 1 1 d . U . . .
C32 C 0.2168(6) 0.9674(5) 0.8577(4) 0.065(3) Uani 1 1 d . U . . .
H32 H 0.228223 1.006992 0.846650 0.078 Uiso 1 1 calc R U . . .
C33 C 0.2162(7) 0.9541(5) 0.9104(4) 0.070(3) Uani 1 1 d . U . . .
H33 H 0.228106 0.984806 0.935292 0.084 Uiso 1 1 calc R U . . .
C34 C 0.1991(6) 0.8978(5) 0.9273(4) 0.064(3) Uani 1 1 d . U . . .
H34 H 0.198967 0.889734 0.963624 0.077 Uiso 1 1 calc R U . . .
C35 C 0.1821(6) 0.8530(5) 0.8917(4) 0.053(2) Uani 1 1 d . U . . .
H35 H 0.168822 0.813955 0.902941 0.064 Uiso 1 1 calc R U . . .
C36 C 0.1847(6) 0.8661(5) 0.8383(4) 0.050(2) Uani 1 1 d . U . . .
C37 C 0.1467(6) 0.6655(5) 0.8311(4) 0.049(2) Uani 1 1 d . U . . .
C38 C 0.1255(6) 0.7238(4) 0.8224(3) 0.042(2) Uani 1 1 d . U . . .
H38 H 0.073096 0.736429 0.823806 0.050 Uiso 1 1 calc R U . . .
C39 C 0.1824(6) 0.7628(5) 0.8116(4) 0.048(2) Uani 1 1 d . U . . .
C40 C 0.2574(6) 0.7473(5) 0.8096(4) 0.061(3) Uani 1 1 d . U . . .
H40 H 0.296023 0.776433 0.803534 0.073 Uiso 1 1 calc R U . . .
C41 C 0.2763(7) 0.6877(5) 0.8169(4) 0.063(2) Uani 1 1 d . U . . .
C42 C 0.2217(6) 0.6468(5) 0.8273(4) 0.056(2) Uani 1 1 d . U . . .
H42 H 0.235084 0.605649 0.831804 0.067 Uiso 1 1 calc R U . . .
C43 C -0.0758(6) 0.5708(4) 0.3848(4) 0.054(2) Uani 1 1 d . U . . .
H43 H -0.122637 0.570621 0.402148 0.065 Uiso 1 1 calc R U . . .
C44 C -0.0778(6) 0.5562(4) 0.3329(4) 0.053(2) Uani 1 1 d . U . . .
H44 H -0.125470 0.544221 0.315270 0.063 Uiso 1 1 calc R U . . .
C45 C -0.0122(5) 0.5587(4) 0.3060(3) 0.042(2) Uani 1 1 d . U . . .
C46 C 0.0567(6) 0.5758(4) 0.3326(3) 0.046(2) Uani 1 1 d . U . . .
H46 H 0.103241 0.578513 0.315069 0.055 Uiso 1 1 calc R U . . .
C47 C 0.0564(6) 0.5889(4) 0.3855(4) 0.050(2) Uani 1 1 d . U . . .
H47 H 0.103695 0.600680 0.403749 0.060 Uiso 1 1 calc R U . . .
C48 C -0.0177(5) 0.5426(5) 0.2502(4) 0.042(2) Uani 1 1 d . U . . .
C49 C 0.0099(5) 0.5783(4) 0.1616(3) 0.0372(19) Uani 1 1 d . U . . .
C50 C -0.0232(5) 0.5312(4) 0.1327(3) 0.040(2) Uani 1 1 d . U . . .
H50 H -0.046108 0.498556 0.149805 0.048 Uiso 1 1 calc R U . . .
C51 C -0.0228(5) 0.5319(5) 0.0780(4) 0.049(2) Uani 1 1 d . U . . .
H51 H -0.047371 0.500295 0.058280 0.059 Uiso 1 1 calc R U . . .
C52 C 0.0124(6) 0.5775(5) 0.0526(4) 0.055(2) Uani 1 1 d . U . . .
H52 H 0.014746 0.576243 0.015754 0.066 Uiso 1 1 calc R U . . .
C53 C 0.0437(6) 0.6238(5) 0.0801(4) 0.050(2) Uani 1 1 d . U . . .
H53 H 0.066372 0.656158 0.062428 0.059 Uiso 1 1 calc R U . . .
C54 C 0.0432(6) 0.6247(4) 0.1338(4) 0.047(2) Uani 1 1 d . U . . .
C55 C 0.5141(5) 0.5694(4) 0.3971(4) 0.046(2) Uani 1 1 d . U . . .
H55 H 0.534198 0.537306 0.418324 0.056 Uiso 1 1 calc R U . . .
C56 C 0.5124(5) 0.5634(4) 0.3438(4) 0.046(2) Uani 1 1 d . U . . .
H56 H 0.531632 0.527993 0.328538 0.055 Uiso 1 1 calc R U . . .
C57 C 0.4822(6) 0.6094(4) 0.3127(3) 0.044(2) Uani 1 1 d . U . . .
C58 C 0.4575(6) 0.6617(4) 0.3367(4) 0.050(2) Uani 1 1 d . U . . .
H58 H 0.437924 0.694876 0.316565 0.060 Uiso 1 1 calc R U . . .
C59 C 0.4625(6) 0.6637(5) 0.3899(4) 0.055(2) Uani 1 1 d . U . . .
H59 H 0.446186 0.699300 0.406289 0.066 Uiso 1 1 calc R U . . .
C60 C 0.4794(6) 0.6002(5) 0.2546(4) 0.052(2) Uani 1 1 d . U . . .
C61 C 0.4725(6) 0.6478(5) 0.1690(4) 0.054(2) Uani 1 1 d . U . . .
C62 C 0.5468(6) 0.6579(5) 0.1526(4) 0.057(2) Uani 1 1 d . U . . .
H62 H 0.589885 0.660560 0.177520 0.068 Uiso 1 1 calc R U . . .
C63 C 0.5576(7) 0.6637(5) 0.1014(4) 0.067(3) Uani 1 1 d . U . . .
H63 H 0.608436 0.669813 0.090342 0.081 Uiso 1 1 calc R U . . .
C64 C 0.4952(7) 0.6610(5) 0.0651(5) 0.071(3) Uani 1 1 d . U . . .
H64 H 0.503730 0.665021 0.029052 0.085 Uiso 1 1 calc R U . . .
C65 C 0.4199(7) 0.6524(5) 0.0801(4) 0.063(3) Uani 1 1 d . U . . .
H65 H 0.376719 0.651918 0.055065 0.076 Uiso 1 1 calc R U . . .
C66 C 0.4099(7) 0.6443(5) 0.1352(4) 0.058(2) Uani 1 1 d . U . . .
C67 C 0.1948(6) 0.9973(4) 0.3868(4) 0.045(2) Uani 1 1 d . U . . .
H67 H 0.143882 1.005569 0.396810 0.054 Uiso 1 1 calc R U . . .
C68 C 0.2064(6) 0.9902(4) 0.3340(4) 0.044(2) Uani 1 1 d . U . . .
H68 H 0.163825 0.992665 0.308577 0.053 Uiso 1 1 calc R U . . .
C69 C 0.2794(5) 0.9797(4) 0.3192(3) 0.0356(19) Uani 1 1 d . U . . .
C70 C 0.3387(5) 0.9776(4) 0.3571(3) 0.039(2) Uani 1 1 d . U . . .
H70 H 0.390464 0.971071 0.347912 0.046 Uiso 1 1 calc R U . . .
C71 C 0.3234(6) 0.9848(4) 0.4083(4) 0.045(2) Uani 1 1 d . U . . .
H71 H 0.365659 0.983862 0.434008 0.054 Uiso 1 1 calc R U . . .
C72 C 0.2994(6) 0.9709(4) 0.2640(4) 0.039(2) Uani 1 1 d . U . . .
C73 C 0.2580(5) 0.9293(4) 0.1788(3) 0.041(2) Uani 1 1 d . U . . .
C74 C 0.2645(6) 0.9755(5) 0.1436(4) 0.051(2) Uani 1 1 d . U . . .
H74 H 0.263182 1.015913 0.155279 0.061 Uiso 1 1 calc R U . . .
C75 C 0.2728(6) 0.9634(5) 0.0919(4) 0.055(2) Uani 1 1 d . U . . .
H75 H 0.277042 0.995560 0.067998 0.065 Uiso 1 1 calc R U . . .
C76 C 0.2750(6) 0.9061(5) 0.0746(4) 0.058(2) Uani 1 1 d . U . . .
H76 H 0.282159 0.898380 0.038840 0.069 Uiso 1 1 calc R U . . .
C77 C 0.2670(5) 0.8591(5) 0.1082(4) 0.049(2) Uani 1 1 d . U . . .
H77 H 0.266330 0.819064 0.095483 0.058 Uiso 1 1 calc R U . . .
C78 C 0.2601(6) 0.8701(4) 0.1601(4) 0.045(2) Uani 1 1 d . U . . .
C79 C 0.1469(6) 0.6910(5) 0.1631(4) 0.050(2) Uani 1 1 d . U . . .
C80 C 0.2046(6) 0.6519(5) 0.1539(4) 0.053(2) Uani 1 1 d . U . . .
H80 H 0.192297 0.611708 0.144098 0.064 Uiso 1 1 calc R U . . .
C81 C 0.2819(7) 0.6704(5) 0.1586(4) 0.062(2) Uani 1 1 d . U . . .
C82 C 0.2976(6) 0.7306(5) 0.1712(4) 0.058(2) Uani 1 1 d . U . . .
H82 H 0.349474 0.745222 0.173185 0.069 Uiso 1 1 calc R U . . .
C83 C 0.2380(7) 0.7678(5) 0.1806(4) 0.054(2) Uani 1 1 d . U . . .
C84 C 0.1626(6) 0.7508(4) 0.1759(3) 0.045(2) Uani 1 1 d . U . . .
H84 H 0.121964 0.778463 0.181114 0.054 Uiso 1 1 calc R U . . .
Br2 Br 0.10917(7) 0.53964(5) 0.51250(4) 0.0675(5) Uani 0.938(8) 1 d . U P A 2
Br5 Br 0.19715(7) 0.88101(5) 0.48782(4) 0.0761(5) Uani 0.625(8) 1 d . U P C 4
Br3 Br 0.38421(8) 0.54128(6) 0.49296(5) 0.0893(6) Uani 0.872(9) 1 d . U P B 6
Br1 Br -0.11100(5) 0.69017(4) 0.46671(3) 0.0668(4) Uani 0.198(7) 1 d . U P A 8

loop_
_atom_site_aniso_label
_atom_site_aniso_U_11
_atom_site_aniso_U_22
_atom_site_aniso_U_33
_atom_site_aniso_U_23
_atom_site_aniso_U_13
_atom_site_aniso_U_12
Pd1 0.0673(5) 0.0576(5) 0.0230(4) 0.0000(4) 0.0098(4) 0.0036(4)
Pd2 0.0667(6) 0.0738(6) 0.0251(4) 0.0034(4) 0.0093(4) 0.0079(5)
Pd3 0.0543(5) 0.0565(5) 0.0307(4) -0.0030(4) 0.0087(4) -0.0085(4)
I1 0.0791(7) 0.0681(6) 0.0539(6) 0.0048(4) 0.0099(4) 0.0100(5)
I2 0.0877(10) 0.0770(9) 0.0393(7) 0.0040(6) 0.0158(6) 0.0183(7)
I3 0.1021(11) 0.1040(12) 0.0637(9) 0.0133(7) 0.0196(7) -0.0311(8)
I4 0.1276(8) 0.0673(6) 0.0429(5) -0.0083(4) 0.0033(5) 0.0007(5)
I5 0.1012(9) 0.0691(8) 0.0594(7) 0.0000(5) 0.0154(6) -0.0177(6)
I6 0.0770(5) 0.0701(5) 0.0418(4) -0.0072(4) 0.0172(4) -0.0153(4)
O1 0.085(5) 0.042(4) 0.031(4) -0.006(3) 0.002(3) 0.006(4)
O2 0.059(4) 0.047(4) 0.043(3) -0.001(3) -0.004(3) 0.009(3)
O3 0.047(4) 0.107(6) 0.041(4) 0.004(4) 0.011(3) 0.026(4)
O4 0.074(4) 0.078(4) 0.071(4) 0.021(4) 0.037(4) 0.021(4)
O5 0.128(7) 0.061(5) 0.059(5) -0.007(4) 0.013(5) 0.015(5)
O6 0.068(4) 0.051(4) 0.037(3) 0.010(3) 0.014(3) 0.010(3)
O7 0.066(4) 0.043(4) 0.038(4) -0.003(3) 0.000(3) -0.003(4)
O8 0.069(4) 0.047(4) 0.046(3) -0.008(3) 0.024(3) -0.009(3)
O9 0.174(8) 0.068(5) 0.039(4) 0.009(4) 0.028(5) 0.024(6)
O10 0.063(4) 0.050(4) 0.083(4) -0.003(3) -0.003(4) 0.007(3)
O11 0.053(4) 0.091(5) 0.051(4) -0.002(4) 0.011(4) -0.023(4)
O12 0.078(4) 0.046(4) 0.045(3) -0.006(3) 0.006(3) -0.020(3)
N1 0.063(4) 0.050(4) 0.039(4) 0.000(3) 0.011(3) 0.002(4)
N2 0.061(4) 0.040(4) 0.032(4) -0.007(3) 0.007(3) 0.001(3)
N3 0.061(4) 0.073(5) 0.039(4) 0.003(4) 0.011(4) 0.021(4)
N4 0.039(4) 0.062(4) 0.031(4) 0.000(3) 0.009(3) 0.011(4)
N5 0.055(4) 0.059(4) 0.042(4) 0.001(4) 0.009(4) -0.013(4)
N6 0.075(4) 0.045(4) 0.045(4) 0.002(4) 0.014(4) 0.005(4)
N7 0.056(4) 0.050(4) 0.030(4) 0.004(3) 0.009(3) -0.007(4)
N8 0.049(4) 0.040(4) 0.027(3) -0.005(3) 0.007(3) -0.004(3)
N9 0.060(4) 0.054(4) 0.035(4) 0.001(3) 0.003(3) 0.002(4)
N10 0.074(4) 0.061(4) 0.037(4) -0.001(4) 0.009(4) 0.015(4)
N11 0.042(4) 0.046(4) 0.035(4) -0.004(3) 0.012(3) -0.003(3)
N12 0.046(4) 0.043(4) 0.033(4) -0.007(3) 0.013(3) -0.008(3)
C1 0.057(5) 0.040(4) 0.039(4) -0.001(4) 0.004(4) 0.001(4)
C2 0.057(4) 0.043(4) 0.036(4) -0.001(4) -0.001(4) 0.004(4)
C3 0.054(4) 0.045(4) 0.027(4) -0.005(3) 0.006(3) 0.000(4)
C4 0.073(5) 0.048(5) 0.038(4) -0.012(4) 0.012(4) -0.004(4)
C5 0.074(5) 0.054(5) 0.042(4) 0.003(4) 0.015(4) -0.002(4)
C6 0.054(4) 0.040(4) 0.028(4) -0.003(4) 0.007(4) -0.001(4)
C7 0.060(4) 0.041(4) 0.029(4) -0.001(3) 0.009(4) 0.001(4)
C8 0.059(5) 0.050(5) 0.043(4) -0.003(4) 0.008(4) -0.001(4)
C9 0.065(5) 0.050(5) 0.052(5) -0.005(4) 0.017(4) -0.006(4)
C10 0.074(5) 0.056(5) 0.049(5) -0.007(4) 0.018(4) -0.001(5)
C11 0.068(5) 0.054(5) 0.044(4) -0.001(4) 0.000(4) 0.000(4)
C12 0.060(4) 0.047(4) 0.034(4) 0.002(4) 0.004(4) 0.004(4)
C13 0.077(5) 0.106(6) 0.051(5) 0.012(5) 0.004(5) 0.032(5)
C14 0.072(5) 0.101(6) 0.049(5) 0.007(5) 0.017(4) 0.029(5)
C15 0.046(4) 0.064(4) 0.033(4) -0.001(4) 0.005(4) 0.012(4)
C16 0.046(4) 0.068(5) 0.032(4) 0.001(4) 0.010(4) 0.006(4)
C17 0.052(5) 0.070(5) 0.040(4) 0.002(4) 0.012(4) 0.005(4)
C18 0.048(4) 0.064(5) 0.030(4) 0.004(4) 0.004(4) 0.006(4)
C19 0.051(4) 0.071(5) 0.038(4) 0.002(4) 0.007(4) 0.014(4)
C20 0.072(5) 0.111(6) 0.050(5) 0.004(5) 0.009(5) 0.020(5)
C21 0.079(5) 0.124(6) 0.053(5) 0.004(5) -0.006(5) 0.019(5)
C22 0.071(5) 0.108(6) 0.052(5) -0.011(5) 0.006(4) 0.006(5)
C23 0.061(5) 0.083(5) 0.056(5) -0.014(5) 0.021(4) 0.005(5)
C24 0.054(4) 0.069(5) 0.043(4) -0.004(4) 0.017(4) 0.006(4)
C25 0.067(5) 0.074(5) 0.053(5) -0.002(4) 0.009(4) -0.022(5)
C26 0.066(5) 0.065(5) 0.055(5) 0.003(4) 0.015(4) -0.021(4)
C27 0.066(5) 0.048(4) 0.049(4) 0.006(4) 0.009(4) -0.004(4)
C28 0.062(5) 0.068(5) 0.057(5) 0.006(4) 0.006(4) 0.006(5)
C29 0.058(5) 0.068(5) 0.048(5) 0.006(4) 0.004(4) 0.006(4)
C30 0.073(5) 0.049(5) 0.053(5) -0.001(4) 0.011(4) 0.003(4)
C31 0.068(4) 0.054(4) 0.042(4) -0.006(4) 0.014(4) -0.002(4)
C32 0.076(5) 0.070(5) 0.050(5) -0.007(4) 0.014(4) -0.005(5)
C33 0.078(5) 0.078(5) 0.055(5) -0.010(5) 0.013(5) -0.009(5)
C34 0.071(5) 0.073(5) 0.048(5) 0.001(4) 0.001(4) 0.003(5)
C35 0.060(5) 0.057(5) 0.044(4) 0.003(4) 0.010(4) 0.006(4)
C36 0.060(4) 0.051(4) 0.040(4) 0.003(4) 0.010(4) 0.004(4)
C37 0.064(4) 0.048(4) 0.035(4) 0.001(4) 0.002(4) 0.012(4)
C38 0.051(4) 0.045(5) 0.031(4) -0.003(4) 0.012(4) 0.010(4)
C39 0.060(4) 0.049(4) 0.036(4) 0.005(4) 0.012(4) 0.018(4)
C40 0.071(5) 0.057(5) 0.056(5) 0.014(4) 0.019(4) 0.009(5)
C41 0.070(5) 0.063(5) 0.059(4) 0.014(4) 0.025(4) 0.019(4)
C42 0.073(5) 0.050(5) 0.046(4) 0.004(4) 0.013(4) 0.015(4)
C43 0.060(5) 0.061(5) 0.041(4) 0.002(4) 0.009(4) -0.008(4)
C44 0.054(5) 0.062(5) 0.042(4) -0.002(4) -0.001(4) -0.003(4)
C45 0.049(4) 0.042(4) 0.034(4) -0.001(3) 0.004(4) 0.000(4)
C46 0.052(4) 0.051(5) 0.035(4) -0.001(4) 0.007(4) 0.004(4)
C47 0.060(5) 0.054(5) 0.035(4) 0.000(4) 0.005(4) -0.006(4)
C48 0.045(4) 0.046(4) 0.036(4) -0.006(4) 0.001(4) 0.002(4)
C49 0.042(4) 0.043(4) 0.027(4) -0.004(3) 0.005(3) 0.005(4)
C50 0.043(4) 0.045(4) 0.033(4) -0.004(4) 0.007(4) -0.001(4)
C51 0.051(5) 0.060(5) 0.036(4) -0.008(4) 0.002(4) -0.001(4)
C52 0.059(5) 0.063(5) 0.045(5) -0.002(4) 0.015(4) -0.005(4)
C53 0.059(5) 0.053(5) 0.038(4) 0.004(4) 0.012(4) -0.007(4)
C54 0.056(4) 0.047(4) 0.040(4) 0.000(4) 0.012(4) -0.002(4)
C55 0.056(5) 0.046(5) 0.036(4) 0.009(4) -0.002(4) 0.002(4)
C56 0.058(5) 0.044(4) 0.038(4) 0.003(4) 0.010(4) -0.003(4)
C57 0.057(4) 0.044(4) 0.032(4) 0.003(4) 0.011(4) 0.001(4)
C58 0.063(5) 0.050(5) 0.037(4) 0.008(4) 0.010(4) 0.009(4)
C59 0.067(5) 0.053(5) 0.045(4) -0.002(4) 0.007(4) 0.010(4)
C60 0.073(5) 0.047(5) 0.038(4) -0.001(4) 0.018(4) 0.008(4)
C61 0.062(4) 0.058(4) 0.042(4) 0.000(4) 0.007(4) 0.009(4)
C62 0.059(5) 0.066(5) 0.046(4) -0.001(4) 0.007(4) 0.014(4)
C63 0.076(5) 0.071(5) 0.056(5) -0.001(5) 0.014(4) 0.012(5)
C64 0.084(5) 0.072(5) 0.055(5) -0.007(4) 0.001(5) 0.008(5)
C65 0.076(5) 0.064(5) 0.048(5) -0.009(4) -0.008(4) -0.001(5)
C66 0.063(4) 0.052(4) 0.058(4) -0.003(4) 0.000(4) 0.005(4)
C67 0.043(4) 0.052(5) 0.041(4) -0.004(4) 0.013(4) -0.004(4)
C68 0.046(4) 0.044(4) 0.043(4) -0.003(4) 0.004(4) -0.007(4)
C69 0.042(4) 0.030(4) 0.036(4) -0.004(3) 0.009(3) -0.004(4)
C70 0.043(4) 0.038(4) 0.037(4) -0.005(4) 0.013(4) -0.003(4)
C71 0.045(4) 0.045(4) 0.043(4) -0.010(4) 0.003(4) -0.006(4)
C72 0.042(4) 0.037(4) 0.038(4) -0.003(4) 0.010(4) -0.007(4)
C73 0.049(4) 0.042(4) 0.032(4) -0.004(3) 0.008(3) -0.008(4)
C74 0.058(5) 0.051(5) 0.045(4) -0.003(4) 0.006(4) -0.009(4)
C75 0.068(5) 0.058(5) 0.039(4) 0.013(4) 0.010(4) -0.002(4)
C76 0.066(5) 0.064(5) 0.044(5) -0.004(4) 0.006(4) -0.005(5)
C77 0.059(5) 0.048(5) 0.037(4) -0.010(4) -0.002(4) -0.002(4)
C78 0.056(4) 0.040(4) 0.037(4) -0.006(4) -0.001(4) -0.006(4)
C79 0.063(4) 0.046(4) 0.042(4) -0.004(4) 0.010(4) -0.010(4)
C80 0.064(5) 0.044(5) 0.050(5) 0.000(4) 0.001(4) -0.006(4)
C81 0.068(5) 0.055(4) 0.061(4) -0.007(4) 0.000(4) -0.003(4)
C82 0.059(5) 0.061(5) 0.052(5) -0.006(4) -0.004(4) -0.010(4)
C83 0.070(5) 0.052(4) 0.040(4) -0.008(4) 0.006(4) -0.007(4)
C84 0.061(5) 0.042(4) 0.034(4) -0.003(4) 0.013(4) -0.005(4)
Br2 0.0877(10) 0.0770(9) 0.0393(7) 0.0040(6) 0.0158(6) 0.0183(7)
Br5 0.1012(9) 0.0691(8) 0.0594(7) 0.0000(5) 0.0154(6) -0.0177(6)
Br3 0.1021(11) 0.1040(12) 0.0637(9) 0.0133(7) 0.0196(7) -0.0311(8)
Br1 0.0791(7) 0.0681(6) 0.0539(6) 0.0048(4) 0.0099(4) 0.0100(5)

loop_
_atom_type_symbol
_atom_type_description
_atom_type_scat_dispersion_real
_atom_type_scat_dispersion_imag
_atom_type_scat_source
Br Br -0.2901 2.4595 'International Tables Vol C Tables 4.2.6.8 and 6.1.1.4'
C C 0.0033 0.0016 'International Tables Vol C Tables 4.2.6.8 and 6.1.1.4'
H H 0.0000 0.0000 'International Tables Vol C Tables 4.2.6.8 and 6.1.1.4'
I I -0.4742 1.8119 'International Tables Vol C Tables 4.2.6.8 and 6.1.1.4'
N N 0.0061 0.0033 'International Tables Vol C Tables 4.2.6.8 and 6.1.1.4'
O O 0.0106 0.0060 'International Tables Vol C Tables 4.2.6.8 and 6.1.1.4'
Pd Pd -0.9988 1.0072 'International Tables Vol C Tables 4.2.6.8 and 6.1.1.4'
S S 0.1246 0.1234 'International Tables Vol C Tables 4.2.6.8 and 6.1.1.4'

loop_
_geom_angle_atom_site_label_1
_geom_angle_atom_site_label_2
_geom_angle_atom_site_label_3
_geom_angle
_geom_angle_site_symmetry_1
_geom_angle_site_symmetry_3
_geom_angle_publ_flag
N7 Pd1 N1 178.4(3) . . ?
N7 Pd1 Br2 92.6(2) . . ?
N1 Pd1 Br2 88.0(2) . . ?
N7 Pd1 I2 92.6(2) . . ?
N1 Pd1 I2 88.0(2) . . ?
N7 Pd1 Br1 90.0(2) . . ?
N1 Pd1 Br1 89.7(2) . . ?
N7 Pd1 I1 90.0(2) . . ?
N1 Pd1 I1 89.7(2) . . ?
N3 Pd2 N9 175.2(3) . . ?
N3 Pd2 Br3 90.6(3) . . ?
N9 Pd2 Br3 89.0(2) . . ?
N3 Pd2 I3 90.6(3) . . ?
N9 Pd2 I3 89.0(2) . . ?
N3 Pd2 I4 88.6(3) . . ?
N9 Pd2 I4 92.6(2) . . ?
Br3 Pd2 I4 168.90(5) . . ?
I3 Pd2 I4 168.90(5) . . ?
N11 Pd3 N5 177.2(3) . . ?
N11 Pd3 Br5 86.7(2) . . ?
N5 Pd3 Br5 91.3(2) . . ?
N11 Pd3 I5 86.7(2) . . ?
N5 Pd3 I5 91.3(2) . . ?
N11 Pd3 I6 90.4(2) . . ?
N5 Pd3 I6 91.5(2) . . ?
Br5 Pd3 I6 176.07(5) . . ?
I5 Pd3 I6 176.07(5) . . ?
C37 O2 C12 117.4(7) . . ?
C24 O4 C41 120.5(8) . . ?
C36 O6 C39 117.2(7) . . ?
C79 O8 C54 119.8(8) . . ?
C66 O10 C81 123.6(9) . . ?
C78 O12 C83 116.8(7) . . ?
C5 N1 C1 117.8(9) . . ?
C5 N1 Pd1 121.1(7) . . ?
C1 N1 Pd1 121.0(7) . . ?
C6 N2 C7 122.2(8) . . ?
C6 N2 H2 117.8 . . ?
C7 N2 H2 120.0 . . ?
C13 N3 C17 117.1(9) . . ?
C13 N3 Pd2 123.0(7) . . ?
C17 N3 Pd2 119.7(7) . . ?
C18 N4 C19 127.4(8) . . ?
C18 N4 H4 115.6 . . ?
C19 N4 H4 117.0 . . ?
C25 N5 C29 118.9(9) . . ?
C25 N5 Pd3 122.0(7) . . ?
C29 N5 Pd3 119.0(7) . . ?
C30 N6 C31 127.2(9) . . ?
C30 N6 H6 116.9 . . ?
C31 N6 H6 115.9 . . ?
C47 N7 C43 118.0(8) . . ?
C47 N7 Pd1 123.1(7) . . ?
C43 N7 Pd1 118.9(6) . . ?
C48 N8 C49 128.0(8) . . ?
C48 N8 H8 115.7 . . ?
C49 N8 H8 116.2 . . ?
C59 N9 C55 118.1(8) . . ?
C59 N9 Pd2 124.5(7) . . ?
C55 N9 Pd2 117.4(6) . . ?
C60 N10 C61 124.6(9) . . ?
C60 N10 H10 118.9 . . ?
C61 N10 H10 116.5 . . ?
C71 N11 C67 117.5(8) . . ?
C71 N11 Pd3 119.8(6) . . ?
C67 N11 Pd3 122.5(6) . . ?
C72 N12 C73 123.9(8) . . ?
C72 N12 H12 116.3 . . ?
C73 N12 H12 117.3 . . ?
N1 C1 C2 121.5(9) . . ?
N1 C1 H1 119.2 . . ?
C2 C1 H1 119.2 . . ?
C3 C2 C1 120.6(9) . . ?
C3 C2 H2A 119.7 . . ?
C1 C2 H2A 119.7 . . ?
C2 C3 C4 117.2(9) . . ?
C2 C3 C6 126.5(9) . . ?
C4 C3 C6 116.1(8) . . ?
C5 C4 C3 119.3(9) . . ?
C5 C4 H4A 120.3 . . ?
C3 C4 H4A 120.3 . . ?
N1 C5 C4 123.5(10) . . ?
N1 C5 H5 118.3 . . ?
C4 C5 H5 118.3 . . ?
O1 C6 N2 121.8(8) . . ?
O1 C6 C3 120.9(8) . . ?
N2 C6 C3 117.2(8) . . ?
C8 C7 C12 121.0(9) . . ?
C8 C7 N2 120.0(8) . . ?
C12 C7 N2 118.9(9) . . ?
C7 C8 C9 119.0(9) . . ?
C7 C8 H8A 120.5 . . ?
C9 C8 H8A 120.5 . . ?
C10 C9 C8 120.2(11) . . ?
C10 C9 H9 119.9 . . ?
C8 C9 H9 119.9 . . ?
C9 C10 C11 122.6(11) . . ?
C9 C10 H10A 118.7 . . ?
C11 C10 H10A 118.7 . . ?
C10 C11 C12 118.7(10) . . ?
C10 C11 H11 120.6 . . ?
C12 C11 H11 120.6 . . ?
O2 C12 C7 121.4(8) . . ?
O2 C12 C11 120.1(9) . . ?
C7 C12 C11 118.4(9) . . ?
N3 C13 C14 124.8(11) . . ?
N3 C13 H13 117.6 . . ?
C14 C13 H13 117.6 . . ?
C15 C14 C13 117.3(10) . . ?
C15 C14 H14 121.4 . . ?
C13 C14 H14 121.4 . . ?
C14 C15 C16 116.3(9) . . ?
C14 C15 C18 123.2(9) . . ?
C16 C15 C18 120.5(9) . . ?
C15 C16 C17 122.8(10) . . ?
C15 C16 H16 118.6 . . ?
C17 C16 H16 118.6 . . ?
N3 C17 C16 121.4(10) . . ?
N3 C17 H17 119.3 . . ?
C16 C17 H17 119.3 . . ?
O3 C18 N4 124.6(9) . . ?
O3 C18 C15 119.2(9) . . ?
N4 C18 C15 116.1(9) . . ?
C20 C19 C24 120.1(10) . . ?
C20 C19 N4 122.6(10) . . ?
C24 C19 N4 117.2(9) . . ?
C19 C20 C21 118.4(11) . . ?
C19 C20 H20 120.8 . . ?
C21 C20 H20 120.8 . . ?
C22 C21 C20 120.7(11) . . ?
C22 C21 H21 119.6 . . ?
C20 C21 H21 119.6 . . ?
C23 C22 C21 120.5(11) . . ?
C23 C22 H22 119.7 . . ?
C21 C22 H22 119.7 . . ?
C22 C23 C24 118.8(11) . . ?
C22 C23 H23 120.6 . . ?
C24 C23 H23 120.6 . . ?
O4 C24 C19 115.6(9) . . ?
O4 C24 C23 122.9(10) . . ?
C19 C24 C23 121.4(10) . . ?
N5 C25 C26 121.2(10) . . ?
N5 C25 H25 119.4 . . ?
C26 C25 H25 119.4 . . ?
C27 C26 C25 119.7(10) . . ?
C27 C26 H26 120.2 . . ?
C25 C26 H26 120.2 . . ?
C28 C27 C26 118.4(10) . . ?
C28 C27 C30 122.2(10) . . ?
C26 C27 C30 119.4(10) . . ?
C27 C28 C29 119.6(11) . . ?
C27 C28 H28 120.2 . . ?
C29 C28 H28 120.2 . . ?
N5 C29 C28 122.1(10) . . ?
N5 C29 H29 118.9 . . ?
C28 C29 H29 118.9 . . ?
O5 C30 N6 124.7(10) . . ?
O5 C30 C27 118.1(10) . . ?
N6 C30 C27 117.0(10) . . ?
C36 C31 C32 118.6(10) . . ?
C36 C31 N6 119.2(9) . . ?
C32 C31 N6 122.1(10) . . ?
C33 C32 C31 119.4(11) . . ?
C33 C32 H32 120.3 . . ?
C31 C32 H32 120.3 . . ?
C34 C33 C32 121.6(11) . . ?
C34 C33 H33 119.2 . . ?
C32 C33 H33 119.2 . . ?
C33 C34 C35 119.8(11) . . ?
C33 C34 H34 120.1 . . ?
C35 C34 H34 120.1 . . ?
C34 C35 C36 118.7(10) . . ?
C34 C35 H35 120.7 . . ?
C36 C35 H35 120.7 . . ?
C31 C36 O6 117.2(9) . . ?
C31 C36 C35 122.0(10) . . ?
O6 C36 C35 120.4(9) . . ?
C38 C37 C42 121.5(11) . . ?
C38 C37 O2 123.1(9) . . ?
C42 C37 O2 115.3(9) . . ?
C39 C38 C37 117.0(9) . . ?
C39 C38 H38 121.5 . . ?
C37 C38 H38 121.5 . . ?
C40 C39 C38 123.8(10) . . ?
C40 C39 O6 117.9(10) . . ?
C38 C39 O6 118.3(9) . . ?
C39 C40 C41 117.5(11) . . ?
C39 C40 H40 121.2 . . ?
C41 C40 H40 121.2 . . ?
C42 C41 C40 121.1(11) . . ?
C42 C41 O4 121.6(10) . . ?
C40 C41 O4 117.1(10) . . ?
C41 C42 C37 118.9(10) . . ?
C41 C42 H42 120.5 . . ?
C37 C42 H42 120.5 . . ?
N7 C43 C44 121.3(10) . . ?
N7 C43 H43 119.4 . . ?
C44 C43 H43 119.4 . . ?
C45 C44 C43 120.9(10) . . ?
C45 C44 H44 119.5 . . ?
C43 C44 H44 119.5 . . ?
C44 C45 C46 118.4(9) . . ?
C44 C45 C48 118.7(9) . . ?
C46 C45 C48 122.9(9) . . ?
C45 C46 C47 118.7(9) . . ?
C45 C46 H46 120.6 . . ?
C47 C46 H46 120.6 . . ?
N7 C47 C46 122.5(9) . . ?
N7 C47 H47 118.7 . . ?
C46 C47 H47 118.7 . . ?
O7 C48 N8 123.0(8) . . ?
O7 C48 C45 119.4(9) . . ?
N8 C48 C45 117.6(8) . . ?
C50 C49 N8 124.4(8) . . ?
C50 C49 C54 117.1(8) . . ?
N8 C49 C54 118.5(8) . . ?
C49 C50 C51 119.8(9) . . ?
C49 C50 H50 120.1 . . ?
C51 C50 H50 120.1 . . ?
C52 C51 C50 121.1(9) . . ?
C52 C51 H51 119.5 . . ?
C50 C51 H51 119.5 . . ?
C53 C52 C51 119.7(10) . . ?
C53 C52 H52 120.2 . . ?
C51 C52 H52 120.2 . . ?
C52 C53 C54 120.4(10) . . ?
C52 C53 H53 119.8 . . ?
C54 C53 H53 119.8 . . ?
C53 C54 O8 121.5(9) . . ?
C53 C54 C49 121.9(9) . . ?
O8 C54 C49 116.3(8) . . ?
N9 C55 C56 122.4(9) . . ?
N9 C55 H55 118.8 . . ?
C56 C55 H55 118.8 . . ?
C55 C56 C57 119.1(9) . . ?
C55 C56 H56 120.5 . . ?
C57 C56 H56 120.5 . . ?
C56 C57 C58 118.6(9) . . ?
C56 C57 C60 117.3(9) . . ?
C58 C57 C60 124.1(9) . . ?
C59 C58 C57 117.9(9) . . ?
C59 C58 H58 121.1 . . ?
C57 C58 H58 121.1 . . ?
N9 C59 C58 123.8(10) . . ?
N9 C59 H59 118.1 . . ?
C58 C59 H59 118.1 . . ?
O9 C60 N10 120.8(10) . . ?
O9 C60 C57 121.3(10) . . ?
N10 C60 C57 117.9(9) . . ?
C66 C61 C62 122.0(10) . . ?
C66 C61 N10 120.6(10) . . ?
C62 C61 N10 117.2(9) . . ?
C63 C62 C61 120.2(10) . . ?
C63 C62 H62 119.9 . . ?
C61 C62 H62 119.9 . . ?
C62 C63 C64 120.2(12) . . ?
C62 C63 H63 119.9 . . ?
C64 C63 H63 119.9 . . ?
C63 C64 C65 121.3(11) . . ?
C63 C64 H64 119.4 . . ?
C65 C64 H64 119.4 . . ?
C64 C65 C66 117.6(10) . . ?
C64 C65 H65 121.2 . . ?
C66 C65 H65 121.2 . . ?
O10 C66 C61 121.4(10) . . ?
O10 C66 C65 119.8(10) . . ?
C61 C66 C65 118.7(11) . . ?
N11 C67 C68 122.3(9) . . ?
N11 C67 H67 118.8 . . ?
C68 C67 H67 118.8 . . ?
C69 C68 C67 119.2(9) . . ?
C69 C68 H68 120.4 . . ?
C67 C68 H68 120.4 . . ?
C68 C69 C70 118.1(9) . . ?
C68 C69 C72 124.4(8) . . ?
C70 C69 C72 117.5(8) . . ?
C69 C70 C71 119.8(9) . . ?
C69 C70 H70 120.1 . . ?
C71 C70 H70 120.1 . . ?
N11 C71 C70 122.9(9) . . ?
N11 C71 H71 118.5 . . ?
C70 C71 H71 118.5 . . ?
O11 C72 N12 122.0(9) . . ?
O11 C72 C69 121.0(8) . . ?
N12 C72 C69 116.9(8) . . ?
C74 C73 C78 118.1(9) . . ?
C74 C73 N12 120.5(8) . . ?
C78 C73 N12 121.3(8) . . ?
C75 C74 C73 120.4(10) . . ?
C75 C74 H74 119.8 . . ?
C73 C74 H74 119.8 . . ?
C76 C75 C74 120.7(10) . . ?
C76 C75 H75 119.7 . . ?
C74 C75 H75 119.7 . . ?
C75 C76 C77 120.5(10) . . ?
C75 C76 H76 119.7 . . ?
C77 C76 H76 119.7 . . ?
C76 C77 C78 119.8(10) . . ?
C76 C77 H77 120.1 . . ?
C78 C77 H77 120.1 . . ?
O12 C78 C77 125.7(9) . . ?
O12 C78 C73 113.8(8) . . ?
C77 C78 C73 120.4(9) . . ?
C80 C79 O8 123.0(9) . . ?
C80 C79 C84 121.4(10) . . ?
O8 C79 C84 115.5(9) . . ?
C79 C80 C81 120.3(10) . . ?
C79 C80 H80 119.8 . . ?
C81 C80 H80 119.8 . . ?
O10 C81 C80 119.5(10) . . ?
O10 C81 C82 122.3(10) . . ?
C80 C81 C82 118.1(11) . . ?
C83 C82 C81 119.2(10) . . ?
C83 C82 H82 120.4 . . ?
C81 C82 H82 120.4 . . ?
C84 C83 C82 123.4(10) . . ?
C84 C83 O12 116.7(10) . . ?
C82 C83 O12 119.9(10) . . ?
C83 C84 C79 117.4(10) . . ?
C83 C84 H84 121.3 . . ?
C79 C84 H84 121.3 . . ?

loop_
_geom_bond_atom_site_label_1
_geom_bond_atom_site_label_2
_geom_bond_distance
_geom_bond_site_symmetry_2
_geom_bond_publ_flag
Pd1 N7 2.024(7) . ?
Pd1 N1 2.031(8) . ?
Pd1 Br2 2.5605(14) . ?
Pd1 I2 2.5605(14) . ?
Pd1 Br1 2.6099(11) . ?
Pd1 I1 2.6099(11) . ?
Pd2 N3 2.009(8) . ?
Pd2 N9 2.027(8) . ?
Pd2 Br3 2.4976(15) . ?
Pd2 I3 2.4976(15) . ?
Pd2 I4 2.6082(12) . ?
Pd3 N11 2.011(7) . ?
Pd3 N5 2.028(8) . ?
Pd3 Br5 2.5715(13) . ?
Pd3 I5 2.5715(13) . ?
Pd3 I6 2.5924(11) . ?
O1 C6 1.213(10) . ?
O2 C37 1.377(12) . ?
O2 C12 1.380(11) . ?
O3 C18 1.231(11) . ?
O4 C24 1.344(12) . ?
O4 C41 1.410(12) . ?
O5 C30 1.266(12) . ?
O6 C36 1.397(11) . ?
O6 C39 1.416(11) . ?
O7 C48 1.226(10) . ?
O8 C79 1.386(11) . ?
O8 C54 1.391(11) . ?
O9 C60 1.202(11) . ?
O10 C66 1.338(12) . ?
O10 C81 1.384(12) . ?
O11 C72 1.202(10) . ?
O12 C78 1.368(11) . ?
O12 C83 1.421(11) . ?
N1 C5 1.311(12) . ?
N1 C1 1.335(11) . ?
N2 C6 1.334(11) . ?
N2 C7 1.437(11) . ?
N2 H2 0.8604 . ?
N3 C13 1.290(13) . ?
N3 C17 1.307(12) . ?
N4 C18 1.319(11) . ?
N4 C19 1.410(11) . ?
N4 H4 0.8604 . ?
N5 C25 1.308(12) . ?
N5 C29 1.309(12) . ?
N6 C30 1.302(12) . ?
N6 C31 1.433(12) . ?
N6 H6 0.8603 . ?
N7 C47 1.344(12) . ?
N7 C43 1.357(11) . ?
N8 C48 1.372(11) . ?
N8 C49 1.395(10) . ?
N8 H8 0.8605 . ?
N9 C59 1.329(11) . ?
N9 C55 1.335(11) . ?
N10 C60 1.304(12) . ?
N10 C61 1.445(12) . ?
N10 H10 0.8604 . ?
N11 C71 1.327(11) . ?
N11 C67 1.327(11) . ?
N12 C72 1.335(11) . ?
N12 C73 1.427(10) . ?
N12 H12 0.8211 . ?
C1 C2 1.390(12) . ?
C1 H1 0.9500 . ?
C2 C3 1.345(12) . ?
C2 H2A 0.9500 . ?
C3 C4 1.386(13) . ?
C3 C6 1.501(12) . ?
C4 C5 1.368(13) . ?
C4 H4A 0.9500 . ?
C5 H5 0.9500 . ?
C7 C8 1.366(13) . ?
C7 C12 1.390(12) . ?
C8 C9 1.390(13) . ?
C8 H8A 0.9500 . ?
C9 C10 1.333(13) . ?
C9 H9 0.9500 . ?
C10 C11 1.359(14) . ?
C10 H10A 0.9500 . ?
C11 C12 1.409(13) . ?
C11 H11 0.9500 . ?
C13 C14 1.429(14) . ?
C13 H13 0.9500 . ?
C14 C15 1.348(13) . ?
C14 H14 0.9500 . ?
C15 C16 1.362(12) . ?
C15 C18 1.493(12) . ?
C16 C17 1.367(12) . ?
C16 H16 0.9500 . ?
C17 H17 0.9500 . ?
C19 C20 1.350(14) . ?
C19 C24 1.385(13) . ?
C20 C21 1.421(15) . ?
C20 H20 0.9500 . ?
C21 C22 1.366(16) . ?
C21 H21 0.9500 . ?
C22 C23 1.359(14) . ?
C22 H22 0.9500 . ?
C23 C24 1.385(13) . ?
C23 H23 0.9500 . ?
C25 C26 1.405(14) . ?
C25 H25 0.9500 . ?
C26 C27 1.352(13) . ?
C26 H26 0.9500 . ?
C27 C28 1.338(14) . ?
C27 C30 1.501(14) . ?
C28 C29 1.395(13) . ?
C28 H28 0.9500 . ?
C29 H29 0.9500 . ?
C31 C36 1.361(13) . ?
C31 C32 1.394(14) . ?
C32 C33 1.386(14) . ?
C32 H32 0.9500 . ?
C33 C34 1.366(14) . ?
C33 H33 0.9500 . ?
C34 C35 1.371(14) . ?
C34 H34 0.9500 . ?
C35 C36 1.407(13) . ?
C35 H35 0.9500 . ?
C37 C38 1.364(12) . ?
C37 C42 1.369(13) . ?
C38 C39 1.355(13) . ?
C38 H38 0.9500 . ?
C39 C40 1.344(13) . ?
C40 C41 1.377(14) . ?
C40 H40 0.9500 . ?
C41 C42 1.351(14) . ?
C42 H42 0.9500 . ?
C43 C44 1.370(13) . ?
C43 H43 0.9500 . ?
C44 C45 1.365(13) . ?
C44 H44 0.9500 . ?
C45 C46 1.383(12) . ?
C45 C48 1.476(12) . ?
C46 C47 1.389(12) . ?
C46 H46 0.9500 . ?
C47 H47 0.9500 . ?
C49 C50 1.385(12) . ?
C49 C54 1.400(12) . ?
C50 C51 1.405(12) . ?
C50 H50 0.9500 . ?
C51 C52 1.370(13) . ?
C51 H51 0.9500 . ?
C52 C53 1.343(13) . ?
C52 H52 0.9500 . ?
C53 C54 1.381(12) . ?
C53 H53 0.9500 . ?
C55 C56 1.373(12) . ?
C55 H55 0.9500 . ?
C56 C57 1.380(12) . ?
C56 H56 0.9500 . ?
C57 C58 1.398(12) . ?
C57 C60 1.504(13) . ?
C58 C59 1.363(13) . ?
C58 H58 0.9500 . ?
C59 H59 0.9500 . ?
C61 C66 1.342(13) . ?
C61 C62 1.395(14) . ?
C62 C63 1.345(14) . ?
C62 H62 0.9500 . ?
C63 C64 1.378(14) . ?
C63 H63 0.9500 . ?
C64 C65 1.394(15) . ?
C64 H64 0.9500 . ?
C65 C66 1.450(14) . ?
C65 H65 0.9500 . ?
C67 C68 1.394(12) . ?
C67 H67 0.9500 . ?
C68 C69 1.360(12) . ?
C68 H68 0.9500 . ?
C69 C70 1.365(11) . ?
C69 C72 1.493(12) . ?
C70 C71 1.368(12) . ?
C70 H70 0.9500 . ?
C71 H71 0.9500 . ?
C73 C74 1.377(12) . ?
C73 C78 1.405(12) . ?
C74 C75 1.373(13) . ?
C74 H74 0.9500 . ?
C75 C76 1.353(13) . ?
C75 H75 0.9500 . ?
C76 C77 1.368(13) . ?
C76 H76 0.9500 . ?
C77 C78 1.369(12) . ?
C77 H77 0.9500 . ?
C79 C80 1.356(13) . ?
C79 C84 1.394(13) . ?
C80 C81 1.393(14) . ?
C80 H80 0.9500 . ?
C81 C82 1.403(14) . ?
C82 C83 1.355(14) . ?
C82 H82 0.9500 . ?
C83 C84 1.352(13) . ?
C84 H84 0.9500 . ?

loop_
_geom_torsion_atom_site_label_1
_geom_torsion_atom_site_label_2
_geom_torsion_atom_site_label_3
_geom_torsion_atom_site_label_4
_geom_torsion
_geom_torsion_site_symmetry_1
_geom_torsion_site_symmetry_2
_geom_torsion_site_symmetry_3
_geom_torsion_site_symmetry_4
_geom_torsion_publ_flag
C5 N1 C1 C2 -0.3(14) . . . . ?
Pd1 N1 C1 C2 -177.2(7) . . . . ?
N1 C1 C2 C3 -1.0(15) . . . . ?
C1 C2 C3 C4 1.9(14) . . . . ?
C1 C2 C3 C6 177.6(9) . . . . ?
C2 C3 C4 C5 -1.7(15) . . . . ?
C6 C3 C4 C5 -177.9(9) . . . . ?
C1 N1 C5 C4 0.4(16) . . . . ?
Pd1 N1 C5 C4 177.4(8) . . . . ?
C3 C4 C5 N1 0.6(16) . . . . ?
C7 N2 C6 O1 8.7(15) . . . . ?
C7 N2 C6 C3 -173.0(8) . . . . ?
C2 C3 C6 O1 -155.2(10) . . . . ?
C4 C3 C6 O1 20.5(14) . . . . ?
C2 C3 C6 N2 26.5(14) . . . . ?
C4 C3 C6 N2 -157.7(9) . . . . ?
C6 N2 C7 C8 60.6(13) . . . . ?
C6 N2 C7 C12 -116.4(10) . . . . ?
C12 C7 C8 C9 -3.9(15) . . . . ?
N2 C7 C8 C9 179.2(8) . . . . ?
C7 C8 C9 C10 2.2(15) . . . . ?
C8 C9 C10 C11 0.1(17) . . . . ?
C9 C10 C11 C12 -0.8(16) . . . . ?
C37 O2 C12 C7 93.1(11) . . . . ?
C37 O2 C12 C11 -88.4(11) . . . . ?
C8 C7 C12 O2 -178.4(9) . . . . ?
N2 C7 C12 O2 -1.4(14) . . . . ?
C8 C7 C12 C11 3.1(15) . . . . ?
N2 C7 C12 C11 -179.9(8) . . . . ?
C10 C11 C12 O2 -179.3(9) . . . . ?
C10 C11 C12 C7 -0.8(15) . . . . ?
C17 N3 C13 C14 4.5(19) . . . . ?
Pd2 N3 C13 C14 178.4(10) . . . . ?
N3 C13 C14 C15 1(2) . . . . ?
C13 C14 C15 C16 -5.7(17) . . . . ?
C13 C14 C15 C18 174.9(11) . . . . ?
C14 C15 C16 C17 5.7(16) . . . . ?
C18 C15 C16 C17 -174.9(10) . . . . ?
C13 N3 C17 C16 -4.7(16) . . . . ?
Pd2 N3 C17 C16 -178.8(8) . . . . ?
C15 C16 C17 N3 -0.3(17) . . . . ?
C19 N4 C18 O3 1.7(17) . . . . ?
C19 N4 C18 C15 -174.6(9) . . . . ?
C14 C15 C18 O3 -157.6(11) . . . . ?
C16 C15 C18 O3 23.0(15) . . . . ?
C14 C15 C18 N4 18.9(16) . . . . ?
C16 C15 C18 N4 -160.5(10) . . . . ?
C18 N4 C19 C20 -37.6(17) . . . . ?
C18 N4 C19 C24 146.4(11) . . . . ?
C24 C19 C20 C21 -1.9(18) . . . . ?
N4 C19 C20 C21 -177.8(11) . . . . ?
C19 C20 C21 C22 3(2) . . . . ?
C20 C21 C22 C23 -2(2) . . . . ?
C21 C22 C23 C24 -0.7(19) . . . . ?
C41 O4 C24 C19 155.6(10) . . . . ?
C41 O4 C24 C23 -27.3(16) . . . . ?
C20 C19 C24 O4 176.3(10) . . . . ?
N4 C19 C24 O4 -7.6(15) . . . . ?
C20 C19 C24 C23 -0.8(18) . . . . ?
N4 C19 C24 C23 175.3(10) . . . . ?
C22 C23 C24 O4 -174.7(11) . . . . ?
C22 C23 C24 C19 2.1(17) . . . . ?
C29 N5 C25 C26 -0.8(16) . . . . ?
Pd3 N5 C25 C26 -179.7(8) . . . . ?
N5 C25 C26 C27 -0.3(17) . . . . ?
C25 C26 C27 C28 -0.1(16) . . . . ?
C25 C26 C27 C30 176.6(10) . . . . ?
C26 C27 C28 C29 1.6(16) . . . . ?
C30 C27 C28 C29 -175.0(10) . . . . ?
C25 N5 C29 C28 2.4(16) . . . . ?
Pd3 N5 C29 C28 -178.7(8) . . . . ?
C27 C28 C29 N5 -2.8(17) . . . . ?
C31 N6 C30 O5 2.9(19) . . . . ?
C31 N6 C30 C27 177.1(9) . . . . ?
C28 C27 C30 O5 89.0(14) . . . . ?
C26 C27 C30 O5 -87.5(13) . . . . ?
C28 C27 C30 N6 -85.6(14) . . . . ?
C26 C27 C30 N6 97.8(13) . . . . ?
C30 N6 C31 C36 153.9(11) . . . . ?
C30 N6 C31 C32 -30.1(17) . . . . ?
C36 C31 C32 C33 -0.4(16) . . . . ?
N6 C31 C32 C33 -176.4(10) . . . . ?
C31 C32 C33 C34 -0.8(18) . . . . ?
C32 C33 C34 C35 0.2(18) . . . . ?
C33 C34 C35 C36 1.5(16) . . . . ?
C32 C31 C36 O6 174.5(9) . . . . ?
N6 C31 C36 O6 -9.4(14) . . . . ?
C32 C31 C36 C35 2.2(16) . . . . ?
N6 C31 C36 C35 178.3(9) . . . . ?
C39 O6 C36 C31 148.8(9) . . . . ?
C39 O6 C36 C35 -38.8(13) . . . . ?
C34 C35 C36 C31 -2.8(16) . . . . ?
C34 C35 C36 O6 -174.8(9) . . . . ?
C12 O2 C37 C38 -12.4(13) . . . . ?
C12 O2 C37 C42 170.2(8) . . . . ?
C42 C37 C38 C39 -2.3(14) . . . . ?
O2 C37 C38 C39 -179.7(8) . . . . ?
C37 C38 C39 C40 -0.8(15) . . . . ?
C37 C38 C39 O6 178.0(8) . . . . ?
C36 O6 C39 C40 -72.1(12) . . . . ?
C36 O6 C39 C38 109.1(10) . . . . ?
C38 C39 C40 C41 3.0(16) . . . . ?
O6 C39 C40 C41 -175.8(9) . . . . ?
C39 C40 C41 C42 -2.2(17) . . . . ?
C39 C40 C41 O4 171.8(9) . . . . ?
C24 O4 C41 C42 -56.3(15) . . . . ?
C24 O4 C41 C40 129.8(11) . . . . ?
C40 C41 C42 C37 -0.7(16) . . . . ?
O4 C41 C42 C37 -174.4(9) . . . . ?
C38 C37 C42 C41 3.1(15) . . . . ?
O2 C37 C42 C41 -179.4(9) . . . . ?
C47 N7 C43 C44 3.9(14) . . . . ?
Pd1 N7 C43 C44 -179.0(7) . . . . ?
N7 C43 C44 C45 -3.0(16) . . . . ?
C43 C44 C45 C46 0.6(15) . . . . ?
C43 C44 C45 C48 -180.0(9) . . . . ?
C44 C45 C46 C47 0.8(14) . . . . ?
C48 C45 C46 C47 -178.6(9) . . . . ?
C43 N7 C47 C46 -2.4(14) . . . . ?
Pd1 N7 C47 C46 -179.4(7) . . . . ?
C45 C46 C47 N7 0.1(15) . . . . ?
C49 N8 C48 O7 3.5(15) . . . . ?
C49 N8 C48 C45 -177.9(8) . . . . ?
C44 C45 C48 O7 -53.7(13) . . . . ?
C46 C45 C48 O7 125.6(10) . . . . ?
C44 C45 C48 N8 127.5(10) . . . . ?
C46 C45 C48 N8 -53.1(13) . . . . ?
C48 N8 C49 C50 1.9(14) . . . . ?
C48 N8 C49 C54 -179.3(9) . . . . ?
N8 C49 C50 C51 178.2(8) . . . . ?
C54 C49 C50 C51 -0.5(13) . . . . ?
C49 C50 C51 C52 2.5(14) . . . . ?
C50 C51 C52 C53 -3.4(15) . . . . ?
C51 C52 C53 C54 2.5(16) . . . . ?
C52 C53 C54 O8 -174.8(9) . . . . ?
C52 C53 C54 C49 -0.5(16) . . . . ?
C79 O8 C54 C53 -64.0(12) . . . . ?
C79 O8 C54 C49 121.4(9) . . . . ?
C50 C49 C54 C53 -0.4(14) . . . . ?
N8 C49 C54 C53 -179.2(9) . . . . ?
C50 C49 C54 O8 174.1(8) . . . . ?
N8 C49 C54 O8 -4.7(12) . . . . ?
C59 N9 C55 C56 -1.5(14) . . . . ?
Pd2 N9 C55 C56 176.5(7) . . . . ?
N9 C55 C56 C57 -1.0(15) . . . . ?
C55 C56 C57 C58 2.7(14) . . . . ?
C55 C56 C57 C60 -178.3(9) . . . . ?
C56 C57 C58 C59 -1.9(14) . . . . ?
C60 C57 C58 C59 179.1(10) . . . . ?
C55 N9 C59 C58 2.3(15) . . . . ?
Pd2 N9 C59 C58 -175.6(8) . . . . ?
C57 C58 C59 N9 -0.6(16) . . . . ?
C61 N10 C60 O9 -10.7(17) . . . . ?
C61 N10 C60 C57 168.8(9) . . . . ?
C56 C57 C60 O9 11.3(16) . . . . ?
C58 C57 C60 O9 -169.8(11) . . . . ?
C56 C57 C60 N10 -168.1(9) . . . . ?
C58 C57 C60 N10 10.8(16) . . . . ?
C60 N10 C61 C66 103.7(13) . . . . ?
C60 N10 C61 C62 -81.7(14) . . . . ?
C66 C61 C62 C63 -0.7(17) . . . . ?
N10 C61 C62 C63 -175.3(10) . . . . ?
C61 C62 C63 C64 1.2(17) . . . . ?
C62 C63 C64 C65 0.3(18) . . . . ?
C63 C64 C65 C66 -2.2(17) . . . . ?
C81 O10 C66 C61 101.6(13) . . . . ?
C81 O10 C66 C65 -83.4(13) . . . . ?
C62 C61 C66 O10 173.8(10) . . . . ?
N10 C61 C66 O10 -11.7(16) . . . . ?
C62 C61 C66 C65 -1.3(17) . . . . ?
N10 C61 C66 C65 173.2(9) . . . . ?
C64 C65 C66 O10 -172.5(10) . . . . ?
C64 C65 C66 C61 2.6(16) . . . . ?
C71 N11 C67 C68 3.6(13) . . . . ?
Pd3 N11 C67 C68 -171.5(7) . . . . ?
N11 C67 C68 C69 -1.4(14) . . . . ?
C67 C68 C69 C70 -1.1(13) . . . . ?
C67 C68 C69 C72 179.6(8) . . . . ?
C68 C69 C70 C71 1.2(13) . . . . ?
C72 C69 C70 C71 -179.4(8) . . . . ?
C67 N11 C71 C70 -3.4(14) . . . . ?
Pd3 N11 C71 C70 171.8(7) . . . . ?
C69 C70 C71 N11 1.1(14) . . . . ?
C73 N12 C72 O11 -2.9(15) . . . . ?
C73 N12 C72 C69 -179.5(8) . . . . ?
C68 C69 C72 O11 147.5(10) . . . . ?
C70 C69 C72 O11 -31.7(13) . . . . ?
C68 C69 C72 N12 -35.8(13) . . . . ?
C70 C69 C72 N12 144.9(9) . . . . ?
C72 N12 C73 C74 -62.6(13) . . . . ?
C72 N12 C73 C78 118.9(10) . . . . ?
C78 C73 C74 C75 -0.1(15) . . . . ?
N12 C73 C74 C75 -178.6(9) . . . . ?
C73 C74 C75 C76 -0.2(16) . . . . ?
C74 C75 C76 C77 1.6(16) . . . . ?
C75 C76 C77 C78 -2.8(16) . . . . ?
C83 O12 C78 C77 -12.5(14) . . . . ?
C83 O12 C78 C73 166.6(9) . . . . ?
C76 C77 C78 O12 -178.5(9) . . . . ?
C76 C77 C78 C73 2.5(15) . . . . ?
C74 C73 C78 O12 179.8(8) . . . . ?
N12 C73 C78 O12 -1.7(13) . . . . ?
C74 C73 C78 C77 -1.1(14) . . . . ?
N12 C73 C78 C77 177.4(8) . . . . ?
C54 O8 C79 C80 -25.8(13) . . . . ?
C54 O8 C79 C84 157.1(8) . . . . ?
O8 C79 C80 C81 -174.9(9) . . . . ?
C84 C79 C80 C81 2.0(15) . . . . ?
C66 O10 C81 C80 153.7(10) . . . . ?
C66 O10 C81 C82 -26.4(16) . . . . ?
C79 C80 C81 O10 177.6(9) . . . . ?
C79 C80 C81 C82 -2.3(16) . . . . ?
O10 C81 C82 C83 -176.9(10) . . . . ?
C80 C81 C82 C83 3.0(16) . . . . ?
C81 C82 C83 C84 -3.5(16) . . . . ?
C81 C82 C83 O12 174.4(9) . . . . ?
C78 O12 C83 C84 -94.0(11) . . . . ?
C78 O12 C83 C82 88.0(11) . . . . ?
C82 C83 C84 C79 3.0(15) . . . . ?
O12 C83 C84 C79 -174.9(8) . . . . ?
C80 C79 C84 C83 -2.3(14) . . . . ?
O8 C79 C84 C83 174.9(8) . . . . ?
